data_7238254
loop_
_publ_author_name
'McMurtrie, John'
'Dance, Ian'

_publ_section_title
;
 Alternative two-dimensional embrace nets formed by metal complexes of
 4&#x2032;-phenylterpyridine crystallised with hydrophilic anions
;
_journal_issue 10
_journal_name_full CrystEngComm
_journal_page_first 3207
_journal_paper_doi 10.1039/c003035j
_journal_volume 12
_journal_year 2010
_chemical_formula_moiety ' C42 H30 N6 Cl2 Ru1, 4(C1 H4 O1), 1(H2 O1)'
_chemical_formula_sum 'C46 H48 Cl2 N6 O5 Ru'
_chemical_formula_weight 936.87
_space_group_IT_number 2
_space_group_name_Hall '-P 1'
_space_group_name_H-M_alt 'P -1'
_symmetry_cell_setting triclinic
_symmetry_space_group_name_H-M 'P -1'
_atom_sites_solution_hydrogens geom
_atom_sites_solution_primary direct
_atom_sites_solution_secondary difmap
_audit_creation_method SHELXL-97
_cell_angle_alpha 85.807(2)
_cell_angle_beta 69.379(2)
_cell_angle_gamma 71.147(2)
_cell_formula_units_Z 4
_cell_length_a 14.987(2)
_cell_length_b 17.376(2)
_cell_length_c 20.581(3)
_cell_measurement_reflns_used 981
_cell_measurement_temperature 150(2)
_cell_measurement_theta_max 27.635
_cell_measurement_theta_min 2.741
_cell_volume 4742.1(11)
_computing_cell_refinement 'SAINT (Bruker,1995)'
_computing_data_collection 'SMART (Bruker,1995)'
_computing_data_reduction 'SAINT and XPREP (Bruker, 1995)'
_computing_molecular_graphics
;ORTEPIII (Farrugia, 1997)
WINGX-32 (Farrugia, 1999)
;
_computing_publication_material 'enCIFer 1.0 (CCDC, 2003)'
_computing_structure_refinement 'SHELXL-97 (Sheldrick, 1997)'
_computing_structure_solution 'SIR97 (Altomare, et. al. 1997)'
_diffrn_ambient_temperature 150(2)
_diffrn_measured_fraction_theta_full 0.992
_diffrn_measured_fraction_theta_max 0.901
_diffrn_measurement_device_type 'Brucker SMART 1000 CCD'
_diffrn_measurement_method \w
_diffrn_radiation_monochromator graphite
_diffrn_radiation_source 'sealed tube'
_diffrn_radiation_type MoK\a
_diffrn_radiation_wavelength 0.71073
_diffrn_reflns_av_R_equivalents 0.0402
_diffrn_reflns_av_sigmaI/netI 0.0710
_diffrn_reflns_limit_h_max 19
_diffrn_reflns_limit_h_min -18
_diffrn_reflns_limit_k_max 22
_diffrn_reflns_limit_k_min -22
_diffrn_reflns_limit_l_max 26
_diffrn_reflns_limit_l_min 0
_diffrn_reflns_number 41782
_diffrn_reflns_theta_full 25.00
_diffrn_reflns_theta_max 28.27
_diffrn_reflns_theta_min 1.24
_diffrn_standards_decay_% 0.33
_diffrn_standards_number 219
_exptl_absorpt_coefficient_mu 0.492
_exptl_absorpt_correction_T_max 1.000
_exptl_absorpt_correction_T_min 0.8850
_exptl_absorpt_correction_type multi-scan
_exptl_absorpt_process_details 'SADABS (Sheldrick, 1999)'
_exptl_crystal_colour red
_exptl_crystal_density_diffrn 1.312
_exptl_crystal_density_method 'not measured'
_exptl_crystal_description 'rectangular prism'
_exptl_crystal_F_000 1936
_exptl_crystal_size_max 0.30
_exptl_crystal_size_mid 0.20
_exptl_crystal_size_min 0.15
_refine_diff_density_max 2.194
_refine_diff_density_min -1.077
_refine_diff_density_rms 0.136
_refine_ls_extinction_method none
_refine_ls_goodness_of_fit_ref 1.080
_refine_ls_hydrogen_treatment constr
_refine_ls_matrix_type full
_refine_ls_number_parameters 1068
_refine_ls_number_reflns 21157
_refine_ls_number_restraints 0
_refine_ls_restrained_S_all 1.080
_refine_ls_R_factor_all 0.1108
_refine_ls_R_factor_gt 0.0593
_refine_ls_shift/su_max 0.002
_refine_ls_shift/su_mean 0.000
_refine_ls_structure_factor_coef Fsqd
_refine_ls_weighting_details 'calc w=1/[\s^2^(Fo^2^)+(0.0450P)^2^+25.0000P] where P=(Fo^2^+2Fc^2^)/3'
_refine_ls_weighting_scheme calc
_refine_ls_wR_factor_gt 0.1478
_refine_ls_wR_factor_ref 0.1790
_reflns_number_gt 13394
_reflns_number_total 21157
_reflns_threshold_expression >2sigma(I)
_cod_data_source_file c003035j.txt
_cod_data_source_block 2
_cod_original_sg_symbol_H-M P-1
_cod_database_code 7238254

loop_
_symmetry_equiv_pos_as_xyz
'x, y, z'
'-x, -y, -z'

loop_
_atom_site_label
_atom_site_type_symbol
_atom_site_fract_x
_atom_site_fract_y
_atom_site_fract_z
_atom_site_U_iso_or_equiv
_atom_site_adp_type
_atom_site_occupancy
_atom_site_symmetry_multiplicity
_atom_site_calc_flag
_atom_site_refinement_flags
_atom_site_disorder_assembly
_atom_site_disorder_group
Ru1 Ru 0.75695(3) -0.03625(2) 0.76041(2) 0.02085(11) Uani 1 1 d . . .
Cl1 Cl 1.07824(13) -0.19725(9) 0.53648(7) 0.0383(3) Uani 1 1 d . . .
Cl2 Cl 0.54271(15) -0.24142(10) 0.96231(8) 0.0517(4) Uani 1 1 d . . .
N101 N 0.7033(3) -0.1281(2) 0.7476(2) 0.0233(9) Uani 1 1 d . . .
N102 N 0.7839(3) -0.0361(2) 0.6592(2) 0.0200(9) Uani 1 1 d . . .
N103 N 0.8233(3) 0.0546(3) 0.7319(2) 0.0238(9) Uani 1 1 d . . .
N104 N 0.6129(3) 0.0464(2) 0.7969(2) 0.0235(9) Uani 1 1 d . . .
N105 N 0.7319(3) -0.0317(2) 0.8620(2) 0.0229(9) Uani 1 1 d . . .
N106 N 0.8891(3) -0.1193(2) 0.7648(2) 0.0235(9) Uani 1 1 d . . .
C101 C 0.6613(4) -0.1747(3) 0.7964(3) 0.0255(11) Uani 1 1 d . . .
H101 H 0.6544 -0.1660 0.8432 0.031 Uiso 1 1 calc R . .
C102 C 0.6280(4) -0.2340(3) 0.7816(3) 0.0315(13) Uani 1 1 d . . .
H102 H 0.5987 -0.2653 0.8176 0.038 Uiso 1 1 calc R . .
C103 C 0.6377(5) -0.2477(3) 0.7135(3) 0.0341(13) Uani 1 1 d . . .
H103 H 0.6152 -0.2883 0.7021 0.041 Uiso 1 1 calc R . .
C104 C 0.6808(5) -0.2009(3) 0.6626(3) 0.0307(13) Uani 1 1 d . . .
H104 H 0.6879 -0.2093 0.6157 0.037 Uiso 1 1 calc R . .
C105 C 0.7137(4) -0.1422(3) 0.6796(3) 0.0247(11) Uani 1 1 d . . .
C106 C 0.7597(4) -0.0891(3) 0.6291(3) 0.0243(11) Uani 1 1 d . . .
C107 C 0.7773(4) -0.0896(3) 0.5579(3) 0.0245(11) Uani 1 1 d . . .
H107 H 0.7618 -0.1284 0.5372 0.029 Uiso 1 1 calc R . .
C108 C 0.8177(4) -0.0328(3) 0.5171(2) 0.0236(11) Uani 1 1 d . . .
C109 C 0.8436(4) 0.0208(3) 0.5495(3) 0.0234(11) Uani 1 1 d . . .
H109 H 0.8726 0.0594 0.5229 0.028 Uiso 1 1 calc R . .
C110 C 0.8271(4) 0.0176(3) 0.6201(3) 0.0251(11) Uani 1 1 d . . .
C111 C 0.8509(4) 0.0688(3) 0.6618(2) 0.0234(11) Uani 1 1 d . . .
C112 C 0.8977(4) 0.1260(3) 0.6339(3) 0.0285(12) Uani 1 1 d . . .
H112 H 0.9150 0.1354 0.5857 0.034 Uiso 1 1 calc R . .
C113 C 0.9197(5) 0.1697(3) 0.6765(3) 0.0315(13) Uani 1 1 d . . .
H113 H 0.9518 0.2095 0.6576 0.038 Uiso 1 1 calc R . .
C114 C 0.8945(4) 0.1552(3) 0.7469(3) 0.0291(12) Uani 1 1 d . . .
H114 H 0.9102 0.1838 0.7768 0.035 Uiso 1 1 calc R . .
C115 C 0.8459(4) 0.0978(3) 0.7721(3) 0.0267(12) Uani 1 1 d . . .
H115 H 0.8274 0.0884 0.8204 0.032 Uiso 1 1 calc R . .
C116 C 0.8314(4) -0.0291(3) 0.4415(3) 0.0254(11) Uani 1 1 d . . .
C117 C 0.7915(5) -0.0744(3) 0.4128(3) 0.0334(13) Uani 1 1 d . . .
H117 H 0.7552 -0.1075 0.4417 0.040 Uiso 1 1 calc R . .
C118 C 0.8041(5) -0.0716(4) 0.3424(3) 0.0348(14) Uani 1 1 d . . .
H118 H 0.7762 -0.1025 0.3236 0.042 Uiso 1 1 calc R . .
C119 C 0.8571(5) -0.0241(4) 0.2997(3) 0.0341(13) Uani 1 1 d . . .
H119 H 0.8670 -0.0232 0.2515 0.041 Uiso 1 1 calc R . .
C120 C 0.8953(5) 0.0217(4) 0.3277(3) 0.0339(13) Uani 1 1 d . . .
H120 H 0.9307 0.0552 0.2987 0.041 Uiso 1 1 calc R . .
C121 C 0.8828(5) 0.0194(3) 0.3980(3) 0.0318(13) Uani 1 1 d . . .
H121 H 0.9098 0.0515 0.4165 0.038 Uiso 1 1 calc R . .
C122 C 0.5524(4) 0.0806(3) 0.7602(3) 0.0274(12) Uani 1 1 d . . .
H122 H 0.5759 0.0668 0.7120 0.033 Uiso 1 1 calc R . .
C123 C 0.4563(4) 0.1358(3) 0.7909(3) 0.0318(13) Uani 1 1 d . . .
H123 H 0.4151 0.1586 0.7638 0.038 Uiso 1 1 calc R . .
C124 C 0.4216(4) 0.1568(4) 0.8609(3) 0.0344(13) Uani 1 1 d . . .
H124 H 0.3568 0.1950 0.8824 0.041 Uiso 1 1 calc R . .
C125 C 0.4825(4) 0.1216(3) 0.8991(3) 0.0288(12) Uani 1 1 d . . .
H125 H 0.4599 0.1356 0.9473 0.035 Uiso 1 1 calc R . .
C126 C 0.5766(4) 0.0660(3) 0.8672(2) 0.0239(11) Uani 1 1 d . . .
C127 C 0.6460(4) 0.0223(3) 0.9039(3) 0.0233(11) Uani 1 1 d . . .
C128 C 0.6317(4) 0.0316(3) 0.9735(3) 0.0261(11) Uani 1 1 d . . .
H128 H 0.5716 0.0694 1.0030 0.031 Uiso 1 1 calc R . .
C129 C 0.7052(4) -0.0142(3) 1.0007(3) 0.0257(11) Uani 1 1 d . . .
C130 C 0.7928(4) -0.0691(3) 0.9553(3) 0.0287(12) Uani 1 1 d . . .
H130 H 0.8437 -0.1016 0.9722 0.034 Uiso 1 1 calc R . .
C131 C 0.8052(4) -0.0763(3) 0.8854(3) 0.0247(11) Uani 1 1 d . . .
C132 C 0.8938(4) -0.1285(3) 0.8308(3) 0.0252(11) Uani 1 1 d . . .
C133 C 0.9774(4) -0.1819(3) 0.8422(3) 0.0334(13) Uani 1 1 d . . .
H133 H 0.9800 -0.1875 0.8878 0.040 Uiso 1 1 calc R . .
C134 C 1.0577(5) -0.2272(4) 0.7866(3) 0.0388(15) Uani 1 1 d . . .
H134 H 1.1154 -0.2642 0.7939 0.047 Uiso 1 1 calc R . .
C135 C 1.0526(4) -0.2179(3) 0.7204(3) 0.0317(13) Uani 1 1 d . . .
H135 H 1.1068 -0.2483 0.6817 0.038 Uiso 1 1 calc R . .
C136 C 0.9672(4) -0.1635(3) 0.7118(3) 0.0268(11) Uani 1 1 d . . .
H136 H 0.9639 -0.1573 0.6663 0.032 Uiso 1 1 calc R . .
C137 C 0.6910(4) -0.0053(3) 1.0759(3) 0.0275(12) Uani 1 1 d . . .
C138 C 0.6126(5) 0.0577(4) 1.1189(3) 0.0416(16) Uani 1 1 d . . .
H138 H 0.5674 0.0965 1.1006 0.050 Uiso 1 1 calc R . .
C139 C 0.6007(5) 0.0637(5) 1.1888(3) 0.0513(19) Uani 1 1 d . . .
H139 H 0.5467 0.1066 1.2179 0.062 Uiso 1 1 calc R . .
C140 C 0.6655(5) 0.0090(4) 1.2167(3) 0.0421(16) Uani 1 1 d . . .
H140 H 0.6567 0.0141 1.2644 0.051 Uiso 1 1 calc R . .
C141 C 0.7432(5) -0.0533(4) 1.1745(3) 0.0400(15) Uani 1 1 d . . .
H141 H 0.7885 -0.0915 1.1931 0.048 Uiso 1 1 calc R . .
C142 C 0.7559(5) -0.0607(4) 1.1044(3) 0.0335(13) Uani 1 1 d . . .
H142 H 0.8095 -0.1042 1.0758 0.040 Uiso 1 1 calc R . .
Ru2 Ru 0.76298(3) 0.46317(2) 0.73811(2) 0.02042(11) Uani 1 1 d . . .
Cl3 Cl 0.76313(15) -0.26761(10) 0.47881(8) 0.0505(4) Uani 1 1 d . . .
Cl4 Cl 1.00121(13) 0.23808(10) 0.98572(8) 0.0443(4) Uani 1 1 d . . .
N201 N 0.7130(3) 0.3682(2) 0.7268(2) 0.0225(9) Uani 1 1 d . . .
N202 N 0.7900(3) 0.4612(2) 0.6365(2) 0.0217(9) Uani 1 1 d . . .
N203 N 0.8244(3) 0.5572(2) 0.7087(2) 0.0226(9) Uani 1 1 d . . .
N204 N 0.6168(3) 0.5423(2) 0.7735(2) 0.0240(9) Uani 1 1 d . . .
N205 N 0.7356(3) 0.4691(2) 0.8392(2) 0.0206(9) Uani 1 1 d . . .
N206 N 0.8973(3) 0.3855(2) 0.7438(2) 0.0225(9) Uani 1 1 d . . .
C201 C 0.6728(4) 0.3227(3) 0.7763(3) 0.0290(12) Uani 1 1 d . . .
H201 H 0.6660 0.3328 0.8228 0.035 Uiso 1 1 calc R . .
C202 C 0.6406(4) 0.2613(3) 0.7628(3) 0.0330(13) Uani 1 1 d . . .
H202 H 0.6123 0.2302 0.7994 0.040 Uiso 1 1 calc R . .
C203 C 0.6503(5) 0.2459(4) 0.6948(3) 0.0371(14) Uani 1 1 d . . .
H203 H 0.6288 0.2042 0.6842 0.045 Uiso 1 1 calc R . .
C204 C 0.6918(5) 0.2923(3) 0.6434(3) 0.0328(13) Uani 1 1 d . . .
H204 H 0.6990 0.2828 0.5966 0.039 Uiso 1 1 calc R . .
C205 C 0.7230(4) 0.3530(3) 0.6596(3) 0.0240(11) Uani 1 1 d . . .
C206 C 0.7660(4) 0.4072(3) 0.6082(3) 0.0228(11) Uani 1 1 d . . .
C207 C 0.7797(4) 0.4074(3) 0.5376(3) 0.0263(11) Uani 1 1 d . . .
H207 H 0.7635 0.3682 0.5178 0.032 Uiso 1 1 calc R . .
C208 C 0.8170(4) 0.4649(3) 0.4959(3) 0.0231(11) Uani 1 1 d . . .
C209 C 0.8428(4) 0.5199(3) 0.5272(3) 0.0247(11) Uani 1 1 d . . .
H209 H 0.8690 0.5596 0.5003 0.030 Uiso 1 1 calc R . .
C210 C 0.8299(4) 0.5160(3) 0.5978(3) 0.0217(10) Uani 1 1 d . . .
C211 C 0.8527(4) 0.5691(3) 0.6383(3) 0.0226(11) Uani 1 1 d . . .
C212 C 0.9008(4) 0.6257(3) 0.6089(3) 0.0280(12) Uani 1 1 d . . .
H212 H 0.9196 0.6331 0.5603 0.034 Uiso 1 1 calc R . .
C213 C 0.9214(5) 0.6718(3) 0.6510(3) 0.0331(13) Uani 1 1 d . . .
H213 H 0.9556 0.7101 0.6317 0.040 Uiso 1 1 calc R . .
C214 C 0.8904(5) 0.6602(3) 0.7225(3) 0.0326(13) Uani 1 1 d . . .
H214 H 0.9016 0.6917 0.7529 0.039 Uiso 1 1 calc R . .
C215 C 0.8436(4) 0.6027(3) 0.7484(3) 0.0275(12) Uani 1 1 d . . .
H215 H 0.8240 0.5949 0.7969 0.033 Uiso 1 1 calc R . .
C216 C 0.8280(4) 0.4685(3) 0.4209(3) 0.0251(11) Uani 1 1 d . . .
C217 C 0.7833(5) 0.4271(3) 0.3939(3) 0.0343(13) Uani 1 1 d . . .
H217 H 0.7433 0.3973 0.4240 0.041 Uiso 1 1 calc R . .
C218 C 0.7952(5) 0.4280(4) 0.3238(3) 0.0397(15) Uani 1 1 d . . .
H218 H 0.7646 0.3984 0.3062 0.048 Uiso 1 1 calc R . .
C219 C 0.8516(5) 0.4719(4) 0.2801(3) 0.0373(14) Uani 1 1 d . . .
H219 H 0.8600 0.4729 0.2322 0.045 Uiso 1 1 calc R . .
C220 C 0.8960(5) 0.5144(4) 0.3058(3) 0.0392(15) Uani 1 1 d . . .
H220 H 0.9353 0.5445 0.2755 0.047 Uiso 1 1 calc R . .
C221 C 0.8836(5) 0.5134(4) 0.3759(3) 0.0340(13) Uani 1 1 d . . .
H221 H 0.9134 0.5438 0.3934 0.041 Uiso 1 1 calc R . .
C222 C 0.5581(4) 0.5761(3) 0.7358(3) 0.0272(12) Uani 1 1 d . . .
H222 H 0.5838 0.5625 0.6874 0.033 Uiso 1 1 calc R . .
C223 C 0.4618(4) 0.6300(3) 0.7642(3) 0.0325(13) Uani 1 1 d . . .
H223 H 0.4223 0.6528 0.7359 0.039 Uiso 1 1 calc R . .
C224 C 0.4242(4) 0.6499(4) 0.8349(3) 0.0340(13) Uani 1 1 d . . .
H224 H 0.3586 0.6872 0.8559 0.041 Uiso 1 1 calc R . .
C225 C 0.4838(4) 0.6145(3) 0.8745(3) 0.0318(12) Uani 1 1 d . . .
H225 H 0.4589 0.6273 0.9230 0.038 Uiso 1 1 calc R . .
C226 C 0.5786(4) 0.5610(3) 0.8438(3) 0.0243(11) Uani 1 1 d . . .
C227 C 0.6476(4) 0.5196(3) 0.8810(3) 0.0244(11) Uani 1 1 d . . .
C228 C 0.6301(4) 0.5300(3) 0.9516(3) 0.0286(12) Uani 1 1 d . . .
H228 H 0.5676 0.5652 0.9811 0.034 Uiso 1 1 calc R . .
C229 C 0.7058(4) 0.4879(3) 0.9786(3) 0.0284(12) Uani 1 1 d . . .
C230 C 0.7955(4) 0.4358(3) 0.9340(3) 0.0272(12) Uani 1 1 d . . .
H230 H 0.8475 0.4063 0.9511 0.033 Uiso 1 1 calc R . .
C231 C 0.8087(4) 0.4270(3) 0.8644(3) 0.0251(11) Uani 1 1 d . . .
C232 C 0.8998(4) 0.3766(3) 0.8100(3) 0.0239(11) Uani 1 1 d . . .
C233 C 0.9835(4) 0.3240(3) 0.8227(3) 0.0293(12) Uani 1 1 d . . .
H233 H 0.9836 0.3177 0.8689 0.035 Uiso 1 1 calc R . .
C234 C 1.0662(4) 0.2811(3) 0.7682(3) 0.0330(13) Uani 1 1 d . . .
H234 H 1.1239 0.2451 0.7763 0.040 Uiso 1 1 calc R . .
C235 C 1.0643(4) 0.2912(3) 0.7010(3) 0.0301(12) Uani 1 1 d . . .
H235 H 1.1207 0.2629 0.6625 0.036 Uiso 1 1 calc R . .
C236 C 0.9782(4) 0.3433(3) 0.6914(3) 0.0240(11) Uani 1 1 d . . .
H236 H 0.9765 0.3493 0.6456 0.029 Uiso 1 1 calc R . .
C237 C 0.6908(4) 0.4999(4) 1.0532(3) 0.0310(13) Uani 1 1 d . . .
C238 C 0.6213(5) 0.5701(5) 1.0919(3) 0.054(2) Uani 1 1 d . . .
H238 H 0.5827 0.6115 1.0709 0.064 Uiso 1 1 calc R . .
C239 C 0.6086(6) 0.5791(6) 1.1618(4) 0.065(2) Uani 1 1 d . . .
H239 H 0.5602 0.6264 1.1886 0.078 Uiso 1 1 calc R . .
C240 C 0.6662(5) 0.5195(5) 1.1925(3) 0.0519(19) Uani 1 1 d . . .
H240 H 0.6574 0.5263 1.2400 0.062 Uiso 1 1 calc R . .
C241 C 0.7360(6) 0.4507(4) 1.1543(3) 0.0468(17) Uani 1 1 d . . .
H241 H 0.7758 0.4102 1.1752 0.056 Uiso 1 1 calc R . .
C242 C 0.7481(5) 0.4408(4) 1.0850(3) 0.0394(15) Uani 1 1 d . . .
H242 H 0.7962 0.3931 1.0589 0.047 Uiso 1 1 calc R . .
O1M O 1.2924(4) -0.2515(3) 0.5381(3) 0.0678(15) Uani 1 1 d . . .
C1M C 1.3403(7) -0.1956(5) 0.5035(5) 0.073(2) Uani 1 1 d . . .
H1A H 1.3139 -0.1456 0.5328 0.109 Uiso 1 1 calc R . .
H1B H 1.3278 -0.1829 0.4597 0.109 Uiso 1 1 calc R . .
H1C H 1.4129 -0.2191 0.4938 0.109 Uiso 1 1 calc R . .
O2M O 0.8118(4) 0.2301(3) 1.1084(3) 0.0541(12) Uani 1 1 d . . .
C2M C 0.8194(8) 0.1480(5) 1.1068(5) 0.087(3) Uani 1 1 d . . .
H2A H 0.8855 0.1144 1.1077 0.131 Uiso 1 1 calc R . .
H2B H 0.8112 0.1344 1.0643 0.131 Uiso 1 1 calc R . .
H2C H 0.7667 0.1375 1.1474 0.131 Uiso 1 1 calc R . .
O3M O 0.9736(5) 0.1345(3) 0.8792(3) 0.0769(18) Uani 1 1 d . . .
C3M C 0.9746(7) 0.0601(5) 0.9069(4) 0.067(2) Uani 1 1 d . . .
H3A H 1.0291 0.0405 0.9260 0.100 Uiso 1 1 calc R . .
H3B H 0.9855 0.0212 0.8706 0.100 Uiso 1 1 calc R . .
H3C H 0.9101 0.0654 0.9441 0.100 Uiso 1 1 calc R . .
O4M O 1.1905(4) 0.2713(4) 0.8750(3) 0.0772(18) Uani 1 1 d . . .
C4M C 1.1706(10) 0.3552(8) 0.8751(7) 0.123(5) Uani 1 1 d . . .
H4A H 1.1004 0.3821 0.9040 0.185 Uiso 1 1 calc R . .
H4B H 1.1823 0.3733 0.8275 0.185 Uiso 1 1 calc R . .
H4C H 1.2151 0.3695 0.8940 0.185 Uiso 1 1 calc R . .
O5M O 1.3074(5) -0.2755(4) 0.6728(3) 0.0844(19) Uani 1 1 d . . .
C5M C 1.3136(11) -0.2007(6) 0.6935(7) 0.131(5) Uani 1 1 d . . .
H5A H 1.2765 -0.1551 0.6724 0.197 Uiso 1 1 calc R . .
H5B H 1.3842 -0.2031 0.6780 0.197 Uiso 1 1 calc R . .
H5C H 1.2842 -0.1930 0.7443 0.197 Uiso 1 1 calc R . .
O6M O 0.3780(5) -0.3068(4) 1.0555(3) 0.087(2) Uani 1 1 d . . .
C6M C 0.2890(7) -0.2521(6) 1.0485(5) 0.080(3) Uani 1 1 d . . .
H6A H 0.2305 -0.2576 1.0870 0.120 Uiso 1 1 calc R . .
H6B H 0.2842 -0.2645 1.0044 0.120 Uiso 1 1 calc R . .
H6C H 0.2905 -0.1962 1.0491 0.120 Uiso 1 1 calc R . .
O7M O 0.6124(5) -0.3404(4) 0.5882(3) 0.0488(14) Uiso 0.50 1 d P A 1
C7M C 0.5632(11) -0.3647(9) 0.5530(7) 0.0488(14) Uiso 0.50 1 d P A 1
H7A H 0.5223 -0.3961 0.5834 0.073 Uiso 0.50 1 calc PR A 1
H7B H 0.6125 -0.3987 0.5119 0.073 Uiso 0.50 1 calc PR A 1
H7C H 0.5197 -0.3167 0.5385 0.073 Uiso 0.50 1 calc PR A 1
O8M O 0.6642(7) -0.2219(6) 0.3620(5) 0.0467(18) Uiso 0.50 1 d P B 2
C8M C 0.6662(11) -0.2905(8) 0.3358(7) 0.0467(18) Uiso 0.50 1 d P B 2
H8A H 0.7061 -0.3372 0.3542 0.070 Uiso 0.50 1 calc PR B 2
H8B H 0.6966 -0.2923 0.2850 0.070 Uiso 0.50 1 calc PR B 2
H8C H 0.5975 -0.2923 0.3489 0.070 Uiso 0.50 1 calc PR B 2
O9M O 0.7746(8) -0.3050(7) 0.8992(6) 0.065(2) Uiso 0.50 1 d P C 3
C9M C 0.8004(13) -0.2952(10) 0.9496(8) 0.065(2) Uiso 0.50 1 d P C 3
H9A H 0.8740 -0.3129 0.9347 0.097 Uiso 0.50 1 calc PR C 3
H9B H 0.7742 -0.3277 0.9881 0.097 Uiso 0.50 1 calc PR C 3
H9C H 0.7732 -0.2376 0.9649 0.097 Uiso 0.50 1 calc PR C 3
O10M O 1.4904(8) -0.0971(6) 0.3833(5) 0.058(2) Uiso 0.50 1 d P D 4
C10M C 1.4855(12) -0.0357(9) 0.4201(8) 0.058(2) Uiso 0.50 1 d P D 4
H10A H 1.4208 -0.0192 0.4584 0.086 Uiso 0.50 1 calc PR D 4
H10B H 1.4919 0.0102 0.3902 0.086 Uiso 0.50 1 calc PR D 4
H10C H 1.5403 -0.0526 0.4389 0.086 Uiso 0.50 1 calc PR D 4
O1W O 0.9909(4) -0.2900(3) 0.4584(2) 0.0521(12) Uani 1 1 d . . .
O2W O 1.5000 -0.5000 0.5000 0.0484(18) Uiso 0.50 2 d SP E 5
O3W O 1.5111(7) -0.4443(6) 0.3921(5) 0.0484(18) Uiso 0.50 1 d P F 6
O4W O 0.6124(5) -0.3404(4) 0.5882(3) 0.0488(14) Uiso 0.25 1 d P G 2

loop_
_atom_site_aniso_label
_atom_site_aniso_U_11
_atom_site_aniso_U_22
_atom_site_aniso_U_33
_atom_site_aniso_U_23
_atom_site_aniso_U_13
_atom_site_aniso_U_12
Ru1 0.0291(2) 0.0201(2) 0.0146(2) 0.00278(14) -0.00879(17) -0.00869(17)
Cl1 0.0598(10) 0.0364(8) 0.0216(7) 0.0043(5) -0.0119(6) -0.0223(7)
Cl2 0.0745(13) 0.0437(9) 0.0333(8) -0.0025(7) -0.0157(8) -0.0165(9)
N101 0.029(2) 0.020(2) 0.019(2) 0.0005(16) -0.0079(18) -0.0065(18)
N102 0.024(2) 0.020(2) 0.016(2) 0.0020(15) -0.0081(17) -0.0070(17)
N103 0.033(3) 0.024(2) 0.017(2) 0.0020(16) -0.0095(19) -0.0117(19)
N104 0.033(3) 0.022(2) 0.021(2) 0.0046(17) -0.0141(19) -0.0118(19)
N105 0.029(2) 0.021(2) 0.018(2) 0.0024(16) -0.0079(18) -0.0078(19)
N106 0.031(3) 0.023(2) 0.019(2) 0.0037(16) -0.0100(19) -0.0113(19)
C101 0.029(3) 0.025(3) 0.020(3) 0.004(2) -0.007(2) -0.009(2)
C102 0.039(3) 0.026(3) 0.029(3) 0.007(2) -0.009(3) -0.015(3)
C103 0.048(4) 0.029(3) 0.032(3) 0.002(2) -0.013(3) -0.021(3)
C104 0.047(4) 0.025(3) 0.024(3) 0.001(2) -0.014(3) -0.014(3)
C105 0.034(3) 0.021(2) 0.018(3) -0.0002(19) -0.006(2) -0.009(2)
C106 0.034(3) 0.022(3) 0.020(3) 0.0030(19) -0.011(2) -0.011(2)
C107 0.033(3) 0.023(3) 0.020(3) 0.0004(19) -0.011(2) -0.011(2)
C108 0.032(3) 0.025(3) 0.015(2) 0.0018(19) -0.009(2) -0.010(2)
C109 0.031(3) 0.019(2) 0.021(3) 0.0043(19) -0.011(2) -0.009(2)
C110 0.034(3) 0.022(3) 0.018(3) 0.0017(19) -0.009(2) -0.008(2)
C111 0.032(3) 0.022(2) 0.016(2) 0.0022(18) -0.010(2) -0.006(2)
C112 0.042(3) 0.027(3) 0.021(3) 0.006(2) -0.013(2) -0.017(3)
C113 0.043(4) 0.030(3) 0.027(3) 0.005(2) -0.014(3) -0.019(3)
C114 0.040(3) 0.027(3) 0.023(3) 0.000(2) -0.013(2) -0.013(2)
C115 0.038(3) 0.024(3) 0.020(3) 0.001(2) -0.011(2) -0.011(2)
C116 0.037(3) 0.021(3) 0.019(3) 0.0004(19) -0.013(2) -0.007(2)
C117 0.049(4) 0.036(3) 0.023(3) 0.007(2) -0.016(3) -0.019(3)
C118 0.053(4) 0.035(3) 0.025(3) 0.001(2) -0.021(3) -0.018(3)
C119 0.045(4) 0.039(3) 0.020(3) 0.005(2) -0.015(3) -0.013(3)
C120 0.050(4) 0.038(3) 0.018(3) 0.006(2) -0.010(3) -0.022(3)
C121 0.048(4) 0.033(3) 0.021(3) 0.002(2) -0.015(3) -0.019(3)
C122 0.036(3) 0.033(3) 0.022(3) 0.008(2) -0.017(2) -0.016(3)
C123 0.033(3) 0.038(3) 0.030(3) 0.006(2) -0.017(3) -0.012(3)
C124 0.029(3) 0.035(3) 0.034(3) -0.001(2) -0.012(3) -0.002(3)
C125 0.029(3) 0.031(3) 0.023(3) -0.001(2) -0.009(2) -0.004(2)
C126 0.029(3) 0.026(3) 0.017(2) 0.0030(19) -0.007(2) -0.010(2)
C127 0.030(3) 0.024(3) 0.018(3) 0.0028(19) -0.009(2) -0.010(2)
C128 0.029(3) 0.027(3) 0.020(3) -0.001(2) -0.006(2) -0.009(2)
C129 0.032(3) 0.032(3) 0.015(2) 0.004(2) -0.010(2) -0.013(2)
C130 0.034(3) 0.032(3) 0.019(3) 0.006(2) -0.012(2) -0.007(2)
C131 0.025(3) 0.030(3) 0.018(3) 0.003(2) -0.008(2) -0.008(2)
C132 0.029(3) 0.027(3) 0.019(3) 0.003(2) -0.010(2) -0.007(2)
C133 0.036(3) 0.036(3) 0.023(3) 0.004(2) -0.012(2) -0.003(3)
C134 0.038(4) 0.041(3) 0.033(3) 0.004(3) -0.018(3) -0.001(3)
C135 0.032(3) 0.031(3) 0.026(3) -0.001(2) -0.007(2) -0.004(2)
C136 0.033(3) 0.025(3) 0.020(3) -0.001(2) -0.007(2) -0.008(2)
C137 0.032(3) 0.036(3) 0.019(3) 0.004(2) -0.011(2) -0.014(2)
C138 0.038(4) 0.056(4) 0.022(3) -0.004(3) -0.013(3) 0.001(3)
C139 0.044(4) 0.073(5) 0.023(3) -0.010(3) -0.010(3) 0.002(4)
C140 0.043(4) 0.066(4) 0.016(3) 0.001(3) -0.010(3) -0.014(3)
C141 0.046(4) 0.051(4) 0.023(3) 0.006(3) -0.018(3) -0.011(3)
C142 0.039(3) 0.040(3) 0.021(3) -0.001(2) -0.013(2) -0.007(3)
Ru2 0.0261(2) 0.0203(2) 0.0162(2) 0.00353(15) -0.00935(17) -0.00744(17)
Cl3 0.0852(13) 0.0377(8) 0.0308(8) 0.0021(6) -0.0151(8) -0.0281(9)
Cl4 0.0512(10) 0.0568(10) 0.0308(7) 0.0140(7) -0.0192(7) -0.0222(8)
N201 0.023(2) 0.023(2) 0.023(2) 0.0050(17) -0.0105(18) -0.0059(18)
N202 0.027(2) 0.021(2) 0.018(2) 0.0044(16) -0.0108(18) -0.0077(18)
N203 0.030(2) 0.023(2) 0.018(2) 0.0046(16) -0.0115(18) -0.0091(19)
N204 0.028(2) 0.021(2) 0.024(2) 0.0046(17) -0.0118(19) -0.0064(19)
N205 0.024(2) 0.021(2) 0.018(2) 0.0030(16) -0.0082(17) -0.0078(18)
N206 0.029(2) 0.022(2) 0.019(2) 0.0046(16) -0.0112(18) -0.0091(19)
C201 0.030(3) 0.029(3) 0.024(3) 0.008(2) -0.008(2) -0.008(2)
C202 0.038(3) 0.028(3) 0.034(3) 0.010(2) -0.010(3) -0.016(3)
C203 0.047(4) 0.029(3) 0.043(4) 0.005(2) -0.019(3) -0.018(3)
C204 0.042(4) 0.032(3) 0.032(3) 0.004(2) -0.016(3) -0.018(3)
C205 0.028(3) 0.022(3) 0.022(3) 0.0033(19) -0.010(2) -0.008(2)
C206 0.027(3) 0.020(2) 0.022(3) 0.0019(19) -0.010(2) -0.008(2)
C207 0.034(3) 0.024(3) 0.024(3) 0.001(2) -0.014(2) -0.010(2)
C208 0.026(3) 0.025(3) 0.018(2) 0.0022(19) -0.009(2) -0.005(2)
C209 0.033(3) 0.023(3) 0.018(3) 0.0039(19) -0.009(2) -0.009(2)
C210 0.025(3) 0.018(2) 0.021(3) 0.0021(18) -0.008(2) -0.004(2)
C211 0.029(3) 0.019(2) 0.021(3) 0.0031(19) -0.011(2) -0.007(2)
C212 0.042(3) 0.024(3) 0.021(3) 0.005(2) -0.013(2) -0.013(2)
C213 0.045(4) 0.029(3) 0.029(3) 0.003(2) -0.013(3) -0.018(3)
C214 0.045(4) 0.030(3) 0.030(3) 0.001(2) -0.018(3) -0.015(3)
C215 0.035(3) 0.029(3) 0.022(3) -0.001(2) -0.012(2) -0.012(2)
C216 0.034(3) 0.021(2) 0.019(3) 0.0035(19) -0.011(2) -0.006(2)
C217 0.052(4) 0.034(3) 0.026(3) 0.008(2) -0.018(3) -0.021(3)
C218 0.062(4) 0.037(3) 0.033(3) 0.006(3) -0.028(3) -0.020(3)
C219 0.056(4) 0.039(3) 0.020(3) 0.004(2) -0.019(3) -0.015(3)
C220 0.057(4) 0.042(3) 0.023(3) 0.009(2) -0.013(3) -0.023(3)
C221 0.052(4) 0.036(3) 0.024(3) 0.006(2) -0.020(3) -0.021(3)
C222 0.031(3) 0.026(3) 0.030(3) 0.007(2) -0.016(2) -0.011(2)
C223 0.032(3) 0.032(3) 0.036(3) 0.009(2) -0.018(3) -0.008(3)
C224 0.028(3) 0.032(3) 0.039(3) 0.001(2) -0.009(3) -0.009(3)
C225 0.032(3) 0.034(3) 0.029(3) -0.001(2) -0.010(2) -0.010(3)
C226 0.028(3) 0.022(3) 0.025(3) 0.003(2) -0.010(2) -0.010(2)
C227 0.029(3) 0.024(3) 0.021(3) 0.004(2) -0.009(2) -0.010(2)
C228 0.030(3) 0.030(3) 0.023(3) 0.000(2) -0.006(2) -0.008(2)
C229 0.034(3) 0.036(3) 0.018(3) 0.005(2) -0.010(2) -0.014(3)
C230 0.030(3) 0.032(3) 0.020(3) 0.004(2) -0.009(2) -0.010(2)
C231 0.030(3) 0.026(3) 0.022(3) 0.005(2) -0.010(2) -0.011(2)
C232 0.029(3) 0.022(3) 0.021(3) 0.0024(19) -0.008(2) -0.010(2)
C233 0.036(3) 0.031(3) 0.024(3) 0.006(2) -0.015(2) -0.009(2)
C234 0.032(3) 0.031(3) 0.034(3) 0.005(2) -0.017(3) -0.002(3)
C235 0.032(3) 0.024(3) 0.031(3) -0.004(2) -0.010(2) -0.004(2)
C236 0.029(3) 0.025(3) 0.018(3) -0.0002(19) -0.008(2) -0.009(2)
C237 0.033(3) 0.047(3) 0.017(3) 0.000(2) -0.008(2) -0.016(3)
C238 0.041(4) 0.080(5) 0.028(3) -0.015(3) -0.013(3) 0.002(4)
C239 0.048(5) 0.100(7) 0.032(4) -0.033(4) -0.010(3) 0.000(4)
C240 0.053(5) 0.087(6) 0.021(3) -0.003(3) -0.013(3) -0.028(4)
C241 0.073(5) 0.054(4) 0.029(3) 0.012(3) -0.027(3) -0.032(4)
C242 0.061(4) 0.042(3) 0.023(3) 0.005(2) -0.018(3) -0.023(3)
O1M 0.078(4) 0.050(3) 0.082(4) 0.014(3) -0.041(3) -0.018(3)
C1M 0.080(6) 0.064(5) 0.081(6) 0.000(5) -0.042(5) -0.015(5)
O2M 0.042(3) 0.048(3) 0.062(3) 0.001(2) -0.013(2) -0.005(2)
C2M 0.095(8) 0.064(6) 0.088(7) 0.001(5) -0.005(6) -0.036(6)
O3M 0.126(6) 0.058(3) 0.067(4) 0.012(3) -0.063(4) -0.024(4)
C3M 0.085(6) 0.069(5) 0.058(5) 0.007(4) -0.035(5) -0.029(5)
O4M 0.061(4) 0.105(5) 0.082(4) 0.042(4) -0.039(3) -0.040(4)
C4M 0.170(13) 0.141(11) 0.152(11) 0.085(9) -0.118(10) -0.118(10)
O5M 0.096(5) 0.072(4) 0.090(5) 0.008(3) -0.054(4) -0.011(4)
C5M 0.209(15) 0.065(7) 0.152(12) -0.006(7) -0.128(12) -0.010(8)
O6M 0.097(5) 0.097(5) 0.054(4) 0.029(3) -0.026(3) -0.020(4)
C6M 0.082(7) 0.072(6) 0.062(6) 0.008(4) -0.004(5) -0.017(5)
O1W 0.076(4) 0.056(3) 0.029(2) 0.000(2) -0.019(2) -0.027(3)

loop_
_atom_type_symbol
_atom_type_description
_atom_type_scat_dispersion_real
_atom_type_scat_dispersion_imag
_atom_type_scat_source
C C 0.0033 0.0016 'International Tables Vol C Tables 4.2.6.8 and 6.1.1.4'
H H 0.0000 0.0000 'International Tables Vol C Tables 4.2.6.8 and 6.1.1.4'
N N 0.0061 0.0033 'International Tables Vol C Tables 4.2.6.8 and 6.1.1.4'
Cl Cl 0.1484 0.1585 'International Tables Vol C Tables 4.2.6.8 and 6.1.1.4'
Ru Ru -1.2594 0.8363 'International Tables Vol C Tables 4.2.6.8 and 6.1.1.4'
O O 0.0106 0.0060 'International Tables Vol C Tables 4.2.6.8 and 6.1.1.4'

loop_
_geom_angle_atom_site_label_1
_geom_angle_atom_site_label_2
_geom_angle_atom_site_label_3
_geom_angle
N102 Ru1 N105 177.24(17)
N102 Ru1 N106 101.28(16)
N105 Ru1 N106 79.03(17)
N102 Ru1 N103 79.01(16)
N105 Ru1 N103 98.26(16)
N106 Ru1 N103 91.63(17)
N102 Ru1 N104 100.91(16)
N105 Ru1 N104 78.83(17)
N106 Ru1 N104 157.81(16)
N103 Ru1 N104 93.02(17)
N102 Ru1 N101 78.65(16)
N105 Ru1 N101 104.09(17)
N106 Ru1 N101 92.01(16)
N103 Ru1 N101 157.65(16)
N104 Ru1 N101 91.89(17)
C101 N101 C105 117.7(4)
C101 N101 Ru1 128.3(3)
C105 N101 Ru1 114.0(3)
C106 N102 C110 120.2(4)
C106 N102 Ru1 120.1(3)
C110 N102 Ru1 119.7(3)
C115 N103 C111 117.4(4)
C115 N103 Ru1 128.4(3)
C111 N103 Ru1 114.1(3)
C122 N104 C126 118.0(5)
C122 N104 Ru1 127.4(4)
C126 N104 Ru1 114.5(3)
C131 N105 C127 122.2(4)
C131 N105 Ru1 118.7(3)
C127 N105 Ru1 118.8(3)
C136 N106 C132 118.7(4)
C136 N106 Ru1 127.2(3)
C132 N106 Ru1 114.1(3)
N101 C101 C102 123.1(5)
N101 C101 H101 118.4
C102 C101 H101 118.4
C101 C102 C103 119.2(5)
C101 C102 H102 120.4
C103 C102 H102 120.4
C104 C103 C102 118.7(5)
C104 C103 H103 120.7
C102 C103 H103 120.7
C105 C104 C103 120.3(5)
C105 C104 H104 119.9
C103 C104 H104 119.9
C104 C105 N101 121.1(5)
C104 C105 C106 124.1(5)
N101 C105 C106 114.8(4)
N102 C106 C107 121.1(5)
N102 C106 C105 112.4(4)
C107 C106 C105 126.6(5)
C106 C107 C108 119.8(5)
C106 C107 H107 120.1
C108 C107 H107 120.1
C107 C108 C109 118.0(4)
C107 C108 C116 120.6(4)
C109 C108 C116 121.4(4)
C110 C109 C108 120.1(5)
C110 C109 H109 120.0
C108 C109 H109 120.0
N102 C110 C109 120.8(5)
N102 C110 C111 112.3(4)
C109 C110 C111 126.9(5)
C112 C111 N103 121.7(5)
C112 C111 C110 123.5(4)
N103 C111 C110 114.9(4)
C111 C112 C113 119.7(5)
C111 C112 H112 120.2
C113 C112 H112 120.2
C112 C113 C114 119.6(5)
C112 C113 H113 120.2
C114 C113 H113 120.2
C115 C114 C113 118.0(5)
C115 C114 H114 121.0
C113 C114 H114 121.0
N103 C115 C114 123.6(5)
N103 C115 H115 118.2
C114 C115 H115 118.2
C121 C116 C117 118.0(5)
C121 C116 C108 121.7(5)
C117 C116 C108 120.3(5)
C118 C117 C116 120.8(5)
C118 C117 H117 119.6
C116 C117 H117 119.6
C119 C118 C117 120.3(5)
C119 C118 H118 119.8
C117 C118 H118 119.8
C120 C119 C118 119.3(5)
C120 C119 H119 120.4
C118 C119 H119 120.4
C119 C120 C121 120.7(5)
C119 C120 H120 119.6
C121 C120 H120 119.6
C116 C121 C120 120.8(5)
C116 C121 H121 119.6
C120 C121 H121 119.6
N104 C122 C123 122.1(5)
N104 C122 H122 119.0
C123 C122 H122 119.0
C124 C123 C122 119.5(5)
C124 C123 H123 120.3
C122 C123 H123 120.3
C125 C124 C123 118.9(5)
C125 C124 H124 120.5
C123 C124 H124 120.5
C124 C125 C126 120.0(5)
C124 C125 H125 120.0
C126 C125 H125 120.0
N104 C126 C125 121.4(5)
N104 C126 C127 114.3(4)
C125 C126 C127 124.3(5)
N105 C127 C128 119.5(5)
N105 C127 C126 113.3(4)
C128 C127 C126 127.2(5)
C127 C128 C129 120.5(5)
C127 C128 H128 119.7
C129 C128 H128 119.7
C128 C129 C130 117.8(5)
C128 C129 C137 121.4(5)
C130 C129 C137 120.8(5)
C131 C130 C129 120.1(5)
C131 C130 H130 119.9
C129 C130 H130 119.9
N105 C131 C130 119.8(5)
N105 C131 C132 113.5(4)
C130 C131 C132 126.7(5)
N106 C132 C133 120.9(5)
N106 C132 C131 114.6(4)
C133 C132 C131 124.5(5)
C132 C133 C134 119.7(5)
C132 C133 H133 120.1
C134 C133 H133 120.1
C135 C134 C133 119.3(5)
C135 C134 H134 120.4
C133 C134 H134 120.4
C134 C135 C136 118.8(5)
C134 C135 H135 120.6
C136 C135 H135 120.6
N106 C136 C135 122.6(5)
N106 C136 H136 118.7
C135 C136 H136 118.7
C142 C137 C138 118.5(5)
C142 C137 C129 120.3(5)
C138 C137 C129 121.2(5)
C137 C138 C139 119.8(6)
C137 C138 H138 120.1
C139 C138 H138 120.1
C140 C139 C138 121.5(6)
C140 C139 H139 119.3
C138 C139 H139 119.3
C141 C140 C139 119.0(5)
C141 C140 H140 120.5
C139 C140 H140 120.5
C140 C141 C142 120.4(6)
C140 C141 H141 119.8
C142 C141 H141 119.8
C137 C142 C141 120.9(5)
C137 C142 H142 119.6
C141 C142 H142 119.6
N205 Ru2 N202 178.05(17)
N205 Ru2 N206 79.01(16)
N202 Ru2 N206 101.84(17)
N205 Ru2 N204 78.69(17)
N202 Ru2 N204 100.46(17)
N206 Ru2 N204 157.69(16)
N205 Ru2 N201 102.93(16)
N202 Ru2 N201 78.81(16)
N206 Ru2 N201 93.24(16)
N204 Ru2 N201 91.15(17)
N205 Ru2 N203 99.12(16)
N202 Ru2 N203 79.14(16)
N206 Ru2 N203 91.06(16)
N204 Ru2 N203 93.03(17)
N201 Ru2 N203 157.95(16)
C201 N201 C205 118.2(5)
C201 N201 Ru2 127.9(4)
C205 N201 Ru2 113.9(3)
C206 N202 C210 121.4(4)
C206 N202 Ru2 119.6(3)
C210 N202 Ru2 119.0(3)
C215 N203 C211 118.0(4)
C215 N203 Ru2 128.2(3)
C211 N203 Ru2 113.7(3)
C222 N204 C226 118.4(5)
C222 N204 Ru2 127.4(4)
C226 N204 Ru2 114.2(3)
C227 N205 C231 121.0(4)
C227 N205 Ru2 119.5(3)
C231 N205 Ru2 119.2(3)
C236 N206 C232 118.4(4)
C236 N206 Ru2 127.5(3)
C232 N206 Ru2 114.1(3)
N201 C201 C202 122.9(5)
N201 C201 H201 118.5
C202 C201 H201 118.5
C201 C202 C203 119.0(5)
C201 C202 H202 120.5
C203 C202 H202 120.5
C204 C203 C202 118.7(5)
C204 C203 H203 120.7
C202 C203 H203 120.7
C203 C204 C205 120.2(5)
C203 C204 H204 119.9
C205 C204 H204 119.9
N201 C205 C204 121.1(5)
N201 C205 C206 114.8(4)
C204 C205 C206 124.1(5)
N202 C206 C207 120.6(5)
N202 C206 C205 112.9(4)
C207 C206 C205 126.5(5)
C206 C207 C208 120.1(5)
C206 C207 H207 120.0
C208 C207 H207 120.0
C207 C208 C209 117.7(4)
C207 C208 C216 120.9(5)
C209 C208 C216 121.3(5)
C210 C209 C208 120.0(5)
C210 C209 H209 120.0
C208 C209 H209 120.0
N202 C210 C209 120.2(5)
N202 C210 C211 113.1(4)
C209 C210 C211 126.7(5)
N203 C211 C212 121.5(5)
N203 C211 C210 114.9(4)
C212 C211 C210 123.5(4)
C211 C212 C213 119.5(5)
C211 C212 H212 120.2
C213 C212 H212 120.2
C212 C213 C214 118.3(5)
C212 C213 H213 120.9
C214 C213 H213 120.9
C215 C214 C213 119.3(5)
C215 C214 H214 120.4
C213 C214 H214 120.4
N203 C215 C214 123.3(5)
N203 C215 H215 118.3
C214 C215 H215 118.3
C217 C216 C221 117.8(5)
C217 C216 C208 121.0(5)
C221 C216 C208 121.2(5)
C216 C217 C218 121.6(5)
C216 C217 H217 119.2
C218 C217 H217 119.2
C219 C218 C217 119.5(6)
C219 C218 H218 120.2
C217 C218 H218 120.2
C218 C219 C220 120.0(5)
C218 C219 H219 120.0
C220 C219 H219 120.0
C219 C220 C221 120.2(6)
C219 C220 H220 119.9
C221 C220 H220 119.9
C220 C221 C216 120.8(5)
C220 C221 H221 119.6
C216 C221 H221 119.6
N204 C222 C223 123.0(5)
N204 C222 H222 118.5
C223 C222 H222 118.5
C222 C223 C224 118.5(5)
C222 C223 H223 120.7
C224 C223 H223 120.7
C223 C224 C225 119.0(5)
C223 C224 H224 120.5
C225 C224 H224 120.5
C226 C225 C224 120.2(5)
C226 C225 H225 119.9
C224 C225 H225 119.9
C225 C226 N204 121.0(5)
C225 C226 C227 124.6(5)
N204 C226 C227 114.5(5)
N205 C227 C228 120.5(5)
N205 C227 C226 112.9(4)
C228 C227 C226 126.5(5)
C227 C228 C229 119.4(5)
C227 C228 H228 120.3
C229 C228 H228 120.3
C230 C229 C228 118.5(5)
C230 C229 C237 120.8(5)
C228 C229 C237 120.7(5)
C231 C230 C229 119.8(5)
C231 C230 H230 120.1
C229 C230 H230 120.1
N205 C231 C230 120.7(5)
N205 C231 C232 112.6(4)
C230 C231 C232 126.6(5)
N206 C232 C233 121.0(5)
N206 C232 C231 114.9(4)
C233 C232 C231 124.1(5)
C234 C233 C232 119.8(5)
C234 C233 H233 120.1
C232 C233 H233 120.1
C233 C234 C235 119.1(5)
C233 C234 H234 120.5
C235 C234 H234 120.5
C236 C235 C234 118.7(5)
C236 C235 H235 120.7
C234 C235 H235 120.7
N206 C236 C235 123.0(5)
N206 C236 H236 118.5
C235 C236 H236 118.5
C238 C237 C242 119.0(5)
C238 C237 C229 121.1(5)
C242 C237 C229 119.9(5)
C237 C238 C239 119.7(7)
C237 C238 H238 120.2
C239 C238 H238 120.2
C240 C239 C238 120.4(7)
C240 C239 H239 119.8
C238 C239 H239 119.8
C241 C240 C239 120.2(6)
C241 C240 H240 119.9
C239 C240 H240 119.9
C240 C241 C242 119.7(6)
C240 C241 H241 120.1
C242 C241 H241 120.1
C241 C242 C237 121.0(6)
C241 C242 H242 119.5
C237 C242 H242 119.5
O1M C1M H1A 109.5
O1M C1M H1B 109.5
H1A C1M H1B 109.5
O1M C1M H1C 109.5
H1A C1M H1C 109.5
H1B C1M H1C 109.5
O2M C2M H2A 109.5
O2M C2M H2B 109.5
H2A C2M H2B 109.5
O2M C2M H2C 109.5
H2A C2M H2C 109.5
H2B C2M H2C 109.5
O3M C3M H3A 109.5
O3M C3M H3B 109.5
H3A C3M H3B 109.5
O3M C3M H3C 109.5
H3A C3M H3C 109.5
H3B C3M H3C 109.5
O4M C4M H4A 109.5
O4M C4M H4B 109.5
H4A C4M H4B 109.5
O4M C4M H4C 109.5
H4A C4M H4C 109.5
H4B C4M H4C 109.5
O5M C5M H5A 109.5
O5M C5M H5B 109.5
H5A C5M H5B 109.5
O5M C5M H5C 109.5
H5A C5M H5C 109.5
H5B C5M H5C 109.5
O6M C6M H6A 109.5
O6M C6M H6B 109.5
H6A C6M H6B 109.5
O6M C6M H6C 109.5
H6A C6M H6C 109.5
H6B C6M H6C 109.5
O7M C7M H7A 109.5
O7M C7M H7B 109.5
H7A C7M H7B 109.5
O7M C7M H7C 109.5
H7A C7M H7C 109.5
H7B C7M H7C 109.5
O8M C8M H8A 109.5
O8M C8M H8B 109.5
H8A C8M H8B 109.5
O8M C8M H8C 109.5
H8A C8M H8C 109.5
H8B C8M H8C 109.5
O9M C9M H9A 109.5
O9M C9M H9B 109.5
H9A C9M H9B 109.5
O9M C9M H9C 109.5
H9A C9M H9C 109.5
H9B C9M H9C 109.5
O10M C10M H10A 109.5
O10M C10M H10B 109.5
H10A C10M H10B 109.5
O10M C10M H10C 109.5
H10A C10M H10C 109.5
H10B C10M H10C 109.5

loop_
_geom_bond_atom_site_label_1
_geom_bond_atom_site_label_2
_geom_bond_distance
Ru1 N102 1.977(4)
Ru1 N105 1.993(4)
Ru1 N106 2.067(4)
Ru1 N103 2.071(4)
Ru1 N104 2.073(4)
Ru1 N101 2.075(4)
N101 C101 1.352(6)
N101 C105 1.383(6)
N102 C106 1.351(6)
N102 C110 1.361(6)
N103 C115 1.347(6)
N103 C111 1.381(6)
N104 C122 1.347(6)
N104 C126 1.380(6)
N105 C131 1.345(6)
N105 C127 1.355(6)
N106 C136 1.339(7)
N106 C132 1.380(6)
C101 C102 1.375(7)
C101 H101 0.9500
C102 C103 1.388(8)
C102 H102 0.9500
C103 C104 1.384(8)
C103 H103 0.9500
C104 C105 1.380(7)
C104 H104 0.9500
C105 C106 1.474(7)
C106 C107 1.394(7)
C107 C108 1.398(7)
C107 H107 0.9500
C108 C109 1.403(7)
C108 C116 1.495(7)
C109 C110 1.386(7)
C109 H109 0.9500
C110 C111 1.479(7)
C111 C112 1.376(7)
C112 C113 1.384(7)
C112 H112 0.9500
C113 C114 1.388(7)
C113 H113 0.9500
C114 C115 1.388(7)
C114 H114 0.9500
C115 H115 0.9500
C116 C121 1.390(7)
C116 C117 1.395(7)
C117 C118 1.394(7)
C117 H117 0.9500
C118 C119 1.382(8)
C118 H118 0.9500
C119 C120 1.374(8)
C119 H119 0.9500
C120 C121 1.392(7)
C120 H120 0.9500
C121 H121 0.9500
C122 C123 1.395(8)
C122 H122 0.9500
C123 C124 1.382(8)
C123 H123 0.9500
C124 C125 1.377(8)
C124 H124 0.9500
C125 C126 1.383(7)
C125 H125 0.9500
C126 C127 1.479(7)
C127 C128 1.386(7)
C128 C129 1.401(7)
C128 H128 0.9500
C129 C130 1.402(7)
C129 C137 1.498(7)
C130 C131 1.394(7)
C130 H130 0.9500
C131 C132 1.473(7)
C132 C133 1.381(7)
C133 C134 1.387(8)
C133 H133 0.9500
C134 C135 1.385(8)
C134 H134 0.9500
C135 C136 1.386(8)
C135 H135 0.9500
C136 H136 0.9500
C137 C142 1.389(7)
C137 C138 1.394(8)
C138 C139 1.394(8)
C138 H138 0.9500
C139 C140 1.376(9)
C139 H139 0.9500
C140 C141 1.376(9)
C140 H140 0.9500
C141 C142 1.398(7)
C141 H141 0.9500
C142 H142 0.9500
Ru2 N205 1.978(4)
Ru2 N202 1.985(4)
Ru2 N206 2.068(4)
Ru2 N204 2.073(4)
Ru2 N201 2.077(4)
Ru2 N203 2.078(4)
N201 C201 1.336(6)
N201 C205 1.376(6)
N202 C206 1.341(6)
N202 C210 1.349(6)
N203 C215 1.336(6)
N203 C211 1.378(6)
N204 C222 1.343(6)
N204 C226 1.375(6)
N205 C227 1.347(7)
N205 C231 1.353(6)
N206 C236 1.338(6)
N206 C232 1.372(6)
C201 C202 1.384(8)
C201 H201 0.9500
C202 C203 1.392(8)
C202 H202 0.9500
C203 C204 1.376(8)
C203 H203 0.9500
C204 C205 1.385(7)
C204 H204 0.9500
C205 C206 1.480(7)
C206 C207 1.394(7)
C207 C208 1.396(7)
C207 H207 0.9500
C208 C209 1.407(7)
C208 C216 1.491(7)
C209 C210 1.395(7)
C209 H209 0.9500
C210 C211 1.477(7)
C211 C212 1.386(7)
C212 C213 1.392(7)
C212 H212 0.9500
C213 C214 1.399(8)
C213 H213 0.9500
C214 C215 1.372(8)
C214 H214 0.9500
C215 H215 0.9500
C216 C217 1.381(8)
C216 C221 1.390(8)
C217 C218 1.390(8)
C217 H217 0.9500
C218 C219 1.373(9)
C218 H218 0.9500
C219 C220 1.375(8)
C219 H219 0.9500
C220 C221 1.387(7)
C220 H220 0.9500
C221 H221 0.9500
C222 C223 1.383(8)
C222 H222 0.9500
C223 C224 1.387(8)
C223 H223 0.9500
C224 C225 1.387(8)
C224 H224 0.9500
C225 C226 1.372(8)
C225 H225 0.9500
C226 C227 1.474(7)
C227 C228 1.396(7)
C228 C229 1.408(7)
C228 H228 0.9500
C229 C230 1.391(8)
C229 C237 1.492(7)
C230 C231 1.388(7)
C230 H230 0.9500
C231 C232 1.476(7)
C232 C233 1.390(7)
C233 C234 1.379(8)
C233 H233 0.9500
C234 C235 1.389(8)
C234 H234 0.9500
C235 C236 1.386(7)
C235 H235 0.9500
C236 H236 0.9500
C237 C238 1.394(9)
C237 C242 1.395(8)
C238 C239 1.397(9)
C238 H238 0.9500
C239 C240 1.388(11)
C239 H239 0.9500
C240 C241 1.375(10)
C240 H240 0.9500
C241 C242 1.388(8)
C241 H241 0.9500
C242 H242 0.9500
O1M C1M 1.399(10)
C1M H1A 0.9800
C1M H1B 0.9800
C1M H1C 0.9800
O2M C2M 1.396(9)
C2M H2A 0.9800
C2M H2B 0.9800
C2M H2C 0.9800
O3M C3M 1.373(9)
C3M H3A 0.9800
C3M H3B 0.9800
C3M H3C 0.9800
O4M C4M 1.391(12)
C4M H4A 0.9800
C4M H4B 0.9800
C4M H4C 0.9800
O5M C5M 1.437(12)
C5M H5A 0.9800
C5M H5B 0.9800
C5M H5C 0.9800
O6M C6M 1.415(10)
C6M H6A 0.9800
C6M H6B 0.9800
C6M H6C 0.9800
O7M C7M 1.365(14)
C7M H7A 0.9800
C7M H7B 0.9800
C7M H7C 0.9800
O8M C8M 1.331(15)
C8M H8A 0.9800
C8M H8B 0.9800
C8M H8C 0.9800
O9M C9M 1.267(18)
C9M H9A 0.9800
C9M H9B 0.9800
C9M H9C 0.9800
O10M C10M 1.319(17)
C10M H10A 0.9800
C10M H10B 0.9800
C10M H10C 0.9800

loop_
_geom_torsion_atom_site_label_1
_geom_torsion_atom_site_label_2
_geom_torsion_atom_site_label_3
_geom_torsion_atom_site_label_4
_geom_torsion
N102 Ru1 N101 C101 -179.9(5)
N105 Ru1 N101 C101 -0.2(5)
N106 Ru1 N101 C101 79.0(4)
N103 Ru1 N101 C101 178.2(4)
N104 Ru1 N101 C101 -79.2(4)
N102 Ru1 N101 C105 0.6(4)
N105 Ru1 N101 C105 -179.7(3)
N106 Ru1 N101 C105 -100.5(4)
N103 Ru1 N101 C105 -1.3(7)
N104 Ru1 N101 C105 101.3(4)
N105 Ru1 N102 C106 -174(4)
N106 Ru1 N102 C106 89.4(4)
N103 Ru1 N102 C106 178.9(4)
N104 Ru1 N102 C106 -90.1(4)
N101 Ru1 N102 C106 -0.4(4)
N105 Ru1 N102 C110 6(4)
N106 Ru1 N102 C110 -90.5(4)
N103 Ru1 N102 C110 -1.1(4)
N104 Ru1 N102 C110 89.9(4)
N101 Ru1 N102 C110 179.7(4)
N102 Ru1 N103 C115 -176.9(5)
N105 Ru1 N103 C115 3.4(5)
N106 Ru1 N103 C115 -75.7(5)
N104 Ru1 N103 C115 82.6(5)
N101 Ru1 N103 C115 -175.0(4)
N102 Ru1 N103 C111 0.1(4)
N105 Ru1 N103 C111 -179.6(4)
N106 Ru1 N103 C111 101.3(4)
N104 Ru1 N103 C111 -100.4(4)
N101 Ru1 N103 C111 2.0(7)
N102 Ru1 N104 C122 7.8(5)
N105 Ru1 N104 C122 -175.0(5)
N106 Ru1 N104 C122 -171.0(4)
N103 Ru1 N104 C122 87.2(4)
N101 Ru1 N104 C122 -71.0(4)
N102 Ru1 N104 C126 -173.5(3)
N105 Ru1 N104 C126 3.7(3)
N106 Ru1 N104 C126 7.7(6)
N103 Ru1 N104 C126 -94.1(4)
N101 Ru1 N104 C126 107.7(4)
N102 Ru1 N105 C131 -94(4)
N106 Ru1 N105 C131 3.0(4)
N103 Ru1 N105 C131 -87.1(4)
N104 Ru1 N105 C131 -178.6(4)
N101 Ru1 N105 C131 92.3(4)
N102 Ru1 N105 C127 79(4)
N106 Ru1 N105 C127 176.2(4)
N103 Ru1 N105 C127 86.2(4)
N104 Ru1 N105 C127 -5.3(4)
N101 Ru1 N105 C127 -94.5(4)
N102 Ru1 N106 C136 -3.8(5)
N105 Ru1 N106 C136 179.0(5)
N103 Ru1 N106 C136 -82.9(4)
N104 Ru1 N106 C136 175.0(4)
N101 Ru1 N106 C136 75.1(4)
N102 Ru1 N106 C132 176.5(3)
N105 Ru1 N106 C132 -0.7(3)
N103 Ru1 N106 C132 97.4(4)
N104 Ru1 N106 C132 -4.7(7)
N101 Ru1 N106 C132 -104.7(4)
C105 N101 C101 C102 -0.7(8)
Ru1 N101 C101 C102 179.8(4)
N101 C101 C102 C103 0.2(9)
C101 C102 C103 C104 0.1(9)
C102 C103 C104 C105 0.2(9)
C103 C104 C105 N101 -0.8(9)
C103 C104 C105 C106 -179.4(5)
C101 N101 C105 C104 1.0(8)
Ru1 N101 C105 C104 -179.4(4)
C101 N101 C105 C106 179.8(5)
Ru1 N101 C105 C106 -0.7(6)
C110 N102 C106 C107 -0.6(8)
Ru1 N102 C106 C107 179.4(4)
C110 N102 C106 C105 -179.9(5)
Ru1 N102 C106 C105 0.1(6)
C104 C105 C106 N102 179.1(5)
N101 C105 C106 N102 0.4(7)
C104 C105 C106 C107 -0.2(9)
N101 C105 C106 C107 -178.9(5)
N102 C106 C107 C108 -2.0(8)
C105 C106 C107 C108 177.2(5)
C106 C107 C108 C109 2.9(8)
C106 C107 C108 C116 -176.4(5)
C107 C108 C109 C110 -1.3(8)
C116 C108 C109 C110 177.9(5)
C106 N102 C110 C109 2.2(8)
Ru1 N102 C110 C109 -177.8(4)
C106 N102 C110 C111 -178.2(4)
Ru1 N102 C110 C111 1.7(6)
C108 C109 C110 N102 -1.2(8)
C108 C109 C110 C111 179.3(5)
C115 N103 C111 C112 -1.3(8)
Ru1 N103 C111 C112 -178.7(4)
C115 N103 C111 C110 178.1(5)
Ru1 N103 C111 C110 0.7(6)
N102 C110 C111 C112 177.9(5)
C109 C110 C111 C112 -2.7(9)
N102 C110 C111 N103 -1.5(7)
C109 C110 C111 N103 178.0(5)
N103 C111 C112 C113 1.1(8)
C110 C111 C112 C113 -178.3(5)
C111 C112 C113 C114 0.3(9)
C112 C113 C114 C115 -1.3(9)
C111 N103 C115 C114 0.2(8)
Ru1 N103 C115 C114 177.1(4)
C113 C114 C115 N103 1.1(9)
C107 C108 C116 C121 -171.7(5)
C109 C108 C116 C121 9.0(8)
C107 C108 C116 C117 8.9(8)
C109 C108 C116 C117 -170.4(5)
C121 C116 C117 C118 0.8(9)
C108 C116 C117 C118 -179.8(5)
C116 C117 C118 C119 0.4(9)
C117 C118 C119 C120 -1.4(9)
C118 C119 C120 C121 1.2(9)
C117 C116 C121 C120 -1.0(9)
C108 C116 C121 C120 179.6(5)
C119 C120 C121 C116 -0.1(9)
C126 N104 C122 C123 1.3(8)
Ru1 N104 C122 C123 179.9(4)
N104 C122 C123 C124 0.5(8)
C122 C123 C124 C125 -1.1(9)
C123 C124 C125 C126 -0.2(9)
C122 N104 C126 C125 -2.6(7)
Ru1 N104 C126 C125 178.6(4)
C122 N104 C126 C127 177.0(4)
Ru1 N104 C126 C127 -1.8(5)
C124 C125 C126 N104 2.1(8)
C124 C125 C126 C127 -177.5(5)
C131 N105 C127 C128 -1.0(8)
Ru1 N105 C127 C128 -174.0(4)
C131 N105 C127 C126 178.8(5)
Ru1 N105 C127 C126 5.8(6)
N104 C126 C127 N105 -2.3(6)
C125 C126 C127 N105 177.2(5)
N104 C126 C127 C128 177.4(5)
C125 C126 C127 C128 -3.0(9)
N105 C127 C128 C129 0.1(8)
C126 C127 C128 C129 -179.7(5)
C127 C128 C129 C130 0.0(8)
C127 C128 C129 C137 -179.7(5)
C128 C129 C130 C131 0.7(8)
C137 C129 C130 C131 -179.6(5)
C127 N105 C131 C130 1.7(8)
Ru1 N105 C131 C130 174.8(4)
C127 N105 C131 C132 -177.5(5)
Ru1 N105 C131 C132 -4.4(6)
C129 C130 C131 N105 -1.6(8)
C129 C130 C131 C132 177.5(5)
C136 N106 C132 C133 0.3(8)
Ru1 N106 C132 C133 -180.0(4)
C136 N106 C132 C131 178.9(5)
Ru1 N106 C132 C131 -1.3(6)
N105 C131 C132 N106 3.6(7)
C130 C131 C132 N106 -175.5(5)
N105 C131 C132 C133 -177.7(5)
C130 C131 C132 C133 3.1(9)
N106 C132 C133 C134 -0.3(9)
C131 C132 C133 C134 -178.8(6)
C132 C133 C134 C135 0.2(9)
C133 C134 C135 C136 -0.1(9)
C132 N106 C136 C135 -0.2(8)
Ru1 N106 C136 C135 -179.9(4)
C134 C135 C136 N106 0.1(9)
C128 C129 C137 C142 168.7(5)
C130 C129 C137 C142 -10.9(8)
C128 C129 C137 C138 -10.8(8)
C130 C129 C137 C138 169.5(6)
C142 C137 C138 C139 -0.2(10)
C129 C137 C138 C139 179.3(6)
C137 C138 C139 C140 0.6(11)
C138 C139 C140 C141 -0.5(11)
C139 C140 C141 C142 0.0(10)
C138 C137 C142 C141 -0.3(9)
C129 C137 C142 C141 -179.8(5)
C140 C141 C142 C137 0.4(10)
N205 Ru2 N201 C201 -0.3(5)
N202 Ru2 N201 C201 -179.4(5)
N206 Ru2 N201 C201 79.2(4)
N204 Ru2 N201 C201 -78.9(4)
N203 Ru2 N201 C201 -179.9(4)
N205 Ru2 N201 C205 179.0(3)
N202 Ru2 N201 C205 -0.1(3)
N206 Ru2 N201 C205 -101.5(4)
N204 Ru2 N201 C205 100.3(4)
N203 Ru2 N201 C205 -0.6(7)
N205 Ru2 N202 C206 -152(5)
N206 Ru2 N202 C206 91.9(4)
N204 Ru2 N202 C206 -88.2(4)
N201 Ru2 N202 C206 0.9(4)
N203 Ru2 N202 C206 -179.3(4)
N205 Ru2 N202 C210 26(5)
N206 Ru2 N202 C210 -89.8(4)
N204 Ru2 N202 C210 90.1(4)
N201 Ru2 N202 C210 179.2(4)
N203 Ru2 N202 C210 -1.0(4)
N205 Ru2 N203 C215 3.7(5)
N202 Ru2 N203 C215 -177.2(5)
N206 Ru2 N203 C215 -75.4(5)
N204 Ru2 N203 C215 82.7(5)
N201 Ru2 N203 C215 -176.7(4)
N205 Ru2 N203 C211 179.8(3)
N202 Ru2 N203 C211 -1.1(3)
N206 Ru2 N203 C211 100.8(4)
N204 Ru2 N203 C211 -101.2(4)
N201 Ru2 N203 C211 -0.5(7)
N205 Ru2 N204 C222 -177.4(5)
N202 Ru2 N204 C222 4.3(5)
N206 Ru2 N204 C222 -175.9(4)
N201 Ru2 N204 C222 -74.5(4)
N203 Ru2 N204 C222 83.8(4)
N205 Ru2 N204 C226 2.8(3)
N202 Ru2 N204 C226 -175.4(3)
N206 Ru2 N204 C226 4.3(7)
N201 Ru2 N204 C226 105.8(4)
N203 Ru2 N204 C226 -95.9(4)
N202 Ru2 N205 C227 61(5)
N206 Ru2 N205 C227 176.7(4)
N204 Ru2 N205 C227 -3.9(4)
N201 Ru2 N205 C227 -92.4(4)
N203 Ru2 N205 C227 87.4(4)
N202 Ru2 N205 C231 -114(5)
N206 Ru2 N205 C231 1.8(4)
N204 Ru2 N205 C231 -178.8(4)
N201 Ru2 N205 C231 92.6(4)
N203 Ru2 N205 C231 -87.5(4)
N205 Ru2 N206 C236 179.2(5)
N202 Ru2 N206 C236 -2.6(5)
N204 Ru2 N206 C236 177.7(4)
N201 Ru2 N206 C236 76.7(4)
N203 Ru2 N206 C236 -81.7(4)
N205 Ru2 N206 C232 0.8(3)
N202 Ru2 N206 C232 179.1(3)
N204 Ru2 N206 C232 -0.7(6)
N201 Ru2 N206 C232 -101.7(4)
N203 Ru2 N206 C232 99.9(3)
C205 N201 C201 C202 -0.2(8)
Ru2 N201 C201 C202 179.0(4)
N201 C201 C202 C203 0.1(9)
C201 C202 C203 C204 0.1(9)
C202 C203 C204 C205 0.0(9)
C201 N201 C205 C204 0.3(8)
Ru2 N201 C205 C204 -179.1(4)
C201 N201 C205 C206 178.7(5)
Ru2 N201 C205 C206 -0.6(5)
C203 C204 C205 N201 -0.2(9)
C203 C204 C205 C206 -178.5(5)
C210 N202 C206 C207 -1.4(8)
Ru2 N202 C206 C207 176.8(4)
C210 N202 C206 C205 -179.7(4)
Ru2 N202 C206 C205 -1.5(6)
N201 C205 C206 N202 1.4(6)
C204 C205 C206 N202 179.7(5)
N201 C205 C206 C207 -176.8(5)
C204 C205 C206 C207 1.5(9)
N202 C206 C207 C208 -1.1(8)
C205 C206 C207 C208 176.9(5)
C206 C207 C208 C209 2.0(8)
C206 C207 C208 C216 -177.3(5)
C207 C208 C209 C210 -0.5(8)
C216 C208 C209 C210 178.7(5)
C206 N202 C210 C209 2.9(7)
Ru2 N202 C210 C209 -175.3(4)
C206 N202 C210 C211 -179.0(4)
Ru2 N202 C210 C211 2.8(6)
C208 C209 C210 N202 -1.9(8)
C208 C209 C210 C211 -179.7(5)
C215 N203 C211 C212 0.7(7)
Ru2 N203 C211 C212 -175.9(4)
C215 N203 C211 C210 179.4(5)
Ru2 N203 C211 C210 2.8(5)
N202 C210 C211 N203 -3.6(6)
C209 C210 C211 N203 174.3(5)
N202 C210 C211 C212 175.0(5)
C209 C210 C211 C212 -7.1(8)
N203 C211 C212 C213 0.1(8)
C210 C211 C212 C213 -178.4(5)
C211 C212 C213 C214 -1.4(9)
C212 C213 C214 C215 1.8(9)
C211 N203 C215 C214 -0.3(8)
Ru2 N203 C215 C214 175.7(4)
C213 C214 C215 N203 -1.0(9)
C207 C208 C216 C217 13.3(8)
C209 C208 C216 C217 -166.0(5)
C207 C208 C216 C221 -166.6(5)
C209 C208 C216 C221 14.2(8)
C221 C216 C217 C218 1.7(9)
C208 C216 C217 C218 -178.1(5)
C216 C217 C218 C219 -0.9(10)
C217 C218 C219 C220 0.2(10)
C218 C219 C220 C221 -0.3(10)
C219 C220 C221 C216 1.2(10)
C217 C216 C221 C220 -1.9(9)
C208 C216 C221 C220 178.0(5)
C226 N204 C222 C223 1.3(8)
Ru2 N204 C222 C223 -178.5(4)
N204 C222 C223 C224 -0.1(8)
C222 C223 C224 C225 -0.7(8)
C223 C224 C225 C226 0.3(9)
C224 C225 C226 N204 0.9(8)
C224 C225 C226 C227 -179.5(5)
C222 N204 C226 C225 -1.7(7)
Ru2 N204 C226 C225 178.1(4)
C222 N204 C226 C227 178.7(5)
Ru2 N204 C226 C227 -1.6(6)
C231 N205 C227 C228 0.4(8)
Ru2 N205 C227 C228 -174.5(4)
C231 N205 C227 C226 178.9(4)
Ru2 N205 C227 C226 4.1(6)
C225 C226 C227 N205 178.9(5)
N204 C226 C227 N205 -1.4(6)
C225 C226 C227 C228 -2.7(9)
N204 C226 C227 C228 177.0(5)
N205 C227 C228 C229 0.7(8)
C226 C227 C228 C229 -177.6(5)
C227 C228 C229 C230 -1.2(8)
C227 C228 C229 C237 177.9(5)
C228 C229 C230 C231 0.5(8)
C237 C229 C230 C231 -178.5(5)
C227 N205 C231 C230 -1.1(8)
Ru2 N205 C231 C230 173.8(4)
C227 N205 C231 C232 -178.7(4)
Ru2 N205 C231 C232 -3.8(6)
C229 C230 C231 N205 0.6(8)
C229 C230 C231 C232 177.9(5)
C236 N206 C232 C233 -1.0(7)
Ru2 N206 C232 C233 177.6(4)
C236 N206 C232 C231 178.4(4)
Ru2 N206 C232 C231 -3.1(5)
N205 C231 C232 N206 4.4(6)
C230 C231 C232 N206 -173.1(5)
N205 C231 C232 C233 -176.2(5)
C230 C231 C232 C233 6.3(9)
N206 C232 C233 C234 1.1(8)
C231 C232 C233 C234 -178.2(5)
C232 C233 C234 C235 -0.1(9)
C233 C234 C235 C236 -1.0(8)
C232 N206 C236 C235 -0.2(8)
Ru2 N206 C236 C235 -178.5(4)
C234 C235 C236 N206 1.1(8)
C230 C229 C237 C238 156.6(6)
C228 C229 C237 C238 -22.4(9)
C230 C229 C237 C242 -22.3(8)
C228 C229 C237 C242 158.7(6)
C242 C237 C238 C239 -1.5(11)
C229 C237 C238 C239 179.6(7)
C237 C238 C239 C240 1.3(12)
C238 C239 C240 C241 -0.3(12)
C239 C240 C241 C242 -0.5(11)
C240 C241 C242 C237 0.3(10)
C238 C237 C242 C241 0.7(10)
C229 C237 C242 C241 179.6(6)
